data_4518480
loop_
_publ_author_name
'Oberhofer, Martina'
'Wackerlig, Judith'
'Zehl, Martin'
'B\"uy\"uk, Havva'
'Cao, Jia Jian'
'Prado-Roller, Alexander'
'Urban, Ernst'
'Zotchev, Sergey B.'

_publ_section_title
;
 Endophytic <i>Akanthomyces</i> sp. LN303 from Edelweiss Produces Emestrin
 and Two New 2-Hydroxy-4 Pyridone Alkaloids.
;
_journal_issue 3
_journal_name_full 'ACS omega'
_journal_page_first 2184
_journal_page_last 2191
_journal_paper_doi 10.1021/acsomega.0c05472
_journal_volume 6
_journal_year 2021
_chemical_absolute_configuration ad
_chemical_formula_moiety 'C27 H22 N2 O10 S2, 2(C H4 O)'
_chemical_formula_sum 'C29 H30 N2 O12 S2'
_chemical_formula_weight 662.67
_chemical_name_systematic
;
(13R,15aS,16S,111R,111aR,2S)-111,34,2-trihydroxy-56-methoxy-12-
methyl-11,12,13,14,15a,16-hexahydro-111H-4,7-dioxa-1(3,6)-3,11a-
epidithiooxepino[3',4':4,5]pyrrolo[1,2-a]pyrazina-3,5(1,3)-
dibenzenacycloheptaphane-11,14,6-trione
;
_space_group_crystal_system monoclinic
_space_group_IT_number 4
_space_group_name_Hall 'P 2yb'
_space_group_name_H-M_alt 'P 1 21 1'
_atom_sites_solution_hydrogens geom
_atom_sites_solution_primary direct
_audit_creation_date 2020-03-09
_audit_creation_method
;
Olex2 1.2
(compiled 2018.05.29 svn.r3508 for OlexSys, GUI svn.r5506)
;
_cell_angle_alpha 90
_cell_angle_beta 98.357(4)
_cell_angle_gamma 90
_cell_formula_units_Z 2
_cell_length_a 12.0970(12)
_cell_length_b 7.7388(8)
_cell_length_c 15.2512(15)
_cell_measurement_reflns_used 7082
_cell_measurement_temperature 100.0
_cell_measurement_theta_max 29.75
_cell_measurement_theta_min 2.96
_cell_volume 1412.6(2)
_computing_cell_refinement 'SAINT V8.38A (2016)'
_computing_data_collection APEX3
_computing_data_reduction 'SAINT V8.38A (2016)'
_computing_molecular_graphics 'Olex2 (Dolomanov et al., 2009)'
_computing_publication_material 'Olex2 (Dolomanov et al., 2009)'
_computing_structure_refinement 'XL (Sheldrick, 2008)'
_computing_structure_solution 'ShelXS (Sheldrick, 2008)'
_diffrn_ambient_temperature 100.0
_diffrn_measured_fraction_theta_full 0.999
_diffrn_measured_fraction_theta_max 0.995
_diffrn_measurement_device_type 'Bruker D8 Venture'
_diffrn_measurement_method '\f and \w scans'
_diffrn_radiation_type MoK\a
_diffrn_radiation_wavelength 0.71073
_diffrn_reflns_av_R_equivalents 0.1639
_diffrn_reflns_av_unetI/netI 0.0994
_diffrn_reflns_Laue_measured_fraction_full 0.999
_diffrn_reflns_Laue_measured_fraction_max 0.995
_diffrn_reflns_limit_h_max 17
_diffrn_reflns_limit_h_min -17
_diffrn_reflns_limit_k_max 10
_diffrn_reflns_limit_k_min -10
_diffrn_reflns_limit_l_max 21
_diffrn_reflns_limit_l_min -21
_diffrn_reflns_number 73456
_diffrn_reflns_point_group_measured_fraction_full 0.997
_diffrn_reflns_point_group_measured_fraction_max 0.988
_diffrn_reflns_theta_full 25.242
_diffrn_reflns_theta_max 30.114
_diffrn_reflns_theta_min 2.321
_diffrn_standards_number 0
_exptl_absorpt_coefficient_mu 0.261
_exptl_absorpt_correction_T_max 0.7460
_exptl_absorpt_correction_T_min 0.6831
_exptl_absorpt_correction_type multi-scan
_exptl_absorpt_process_details
;
SADABS-2016/2 (Bruker,2016/2) was used for absorption correction. 
wR2(int) was 0.1036 before and 0.0873 after correction. 
The Ratio of minimum to maximum transmission is 0.8641. 
The \l/2 correction factor is Not present.
;
_exptl_crystal_colour 'clear colourless'
_exptl_crystal_colour_lustre clear
_exptl_crystal_colour_primary colourless
_exptl_crystal_density_diffrn 1.558
_exptl_crystal_description block
_exptl_crystal_F_000 692
_exptl_crystal_size_max 0.08
_exptl_crystal_size_mid 0.02
_exptl_crystal_size_min 0.01
_refine_diff_density_max 0.362
_refine_diff_density_min -0.466
_refine_diff_density_rms 0.087
_refine_ls_abs_structure_details
;
 Flack x determined using 2073 quotients [(I+)-(I-)]/[(I+)+(I-)]
 (Parsons, Flack and Wagner, Acta Cryst. B69 (2013) 249-259).
;
_refine_ls_abs_structure_Flack -0.07(6)
_refine_ls_extinction_method none
_refine_ls_goodness_of_fit_ref 1.031
_refine_ls_hydrogen_treatment constr
_refine_ls_matrix_type full
_refine_ls_number_parameters 415
_refine_ls_number_reflns 8218
_refine_ls_number_restraints 1
_refine_ls_restrained_S_all 1.031
_refine_ls_R_factor_all 0.1094
_refine_ls_R_factor_gt 0.0609
_refine_ls_shift/su_max 0.000
_refine_ls_shift/su_mean 0.000
_refine_ls_structure_factor_coef Fsqd
_refine_ls_weighting_details 'w=1/[\s^2^(Fo^2^)+(0.0456P)^2^+1.4457P] where P=(Fo^2^+2Fc^2^)/3'
_refine_ls_weighting_scheme calc
_refine_ls_wR_factor_gt 0.1169
_refine_ls_wR_factor_ref 0.1403
_reflns_Friedel_coverage 0.858
_reflns_Friedel_fraction_full 0.996
_reflns_Friedel_fraction_max 0.980
_reflns_number_gt 5816
_reflns_number_total 8218
_reflns_threshold_expression 'I > 2\s(I)'
_cod_data_source_file ao0c05472_si_002.cif
_cod_data_source_block mo_mo_emestrin_a1_p21
_cod_database_code 4518480
_shelx_space_group_comment
;
The symmetry employed for this shelxl refinement is uniquely defined
by the following loop, which should always be used as a source of
symmetry information in preference to the above space-group names.
They are only intended as comments.
;
_shelx_estimated_absorpt_t_max 0.997
_shelx_estimated_absorpt_t_min 0.979

loop_
_space_group_symop_operation_xyz
'x, y, z'
'-x, y+1/2, -z'

loop_
_atom_site_label
_atom_site_type_symbol
_atom_site_fract_x
_atom_site_fract_y
_atom_site_fract_z
_atom_site_U_iso_or_equiv
_atom_site_adp_type
_atom_site_occupancy
_atom_site_site_symmetry_order
_atom_site_calc_flag
_atom_site_refinement_flags_posn
_atom_site_refinement_flags_adp
_atom_site_refinement_flags_occupancy
_atom_site_disorder_assembly
_atom_site_disorder_group
S1 S 0.41806(11) 0.67417(15) 0.18669(9) 0.0219(3) Uani 1 1 d . . . . .
S2 S 0.41024(12) 0.85452(16) 0.28730(9) 0.0235(3) Uani 1 1 d . . . . .
O1 O 0.6368(3) 0.7313(5) 0.4418(2) 0.0243(8) Uani 1 1 d . . . . .
O2 O 0.3690(3) 0.2791(4) 0.2977(2) 0.0179(7) Uani 1 1 d . . . . .
O3 O 0.1055(3) 0.8136(5) 0.4920(3) 0.0280(9) Uani 1 1 d . . . . .
O4 O 0.4701(3) 0.6996(5) 0.5428(2) 0.0267(8) Uani 1 1 d . . . . .
H4 H 0.538394 0.720816 0.543964 0.040 Uiso 1 1 calc GR . . . .
O5 O 0.2111(3) 0.0668(5) 0.0228(2) 0.0218(8) Uani 1 1 d . . . . .
O6 O 0.2102(3) 0.2840(5) -0.1143(3) 0.0257(8) Uani 1 1 d . . . . .
H6 H 0.223751 0.345343 -0.156951 0.039 Uiso 1 1 calc GR . . . .
O7 O 0.5739(3) 0.2126(4) 0.2374(2) 0.0211(8) Uani 1 1 d . . . . .
H7 H 0.523802 0.178670 0.266217 0.032 Uiso 1 1 calc GR . . . .
O8 O 0.1206(3) -0.2334(4) 0.0380(3) 0.0238(8) Uani 1 1 d . . . . .
O9 O 0.1345(3) 0.2058(4) 0.3953(2) 0.0219(8) Uani 1 1 d . . . . .
O10 O 0.1494(3) 0.4049(4) 0.2881(2) 0.0170(7) Uani 1 1 d . . . . .
O13S O 0.2469(4) 0.4817(6) 0.7483(3) 0.0426(12) Uani 1 1 d . . . . .
H13S H 0.294718 0.560026 0.760506 0.064 Uiso 1 1 calc GR . . . .
N1 N 0.5905(3) 0.5649(5) 0.3171(3) 0.0175(8) Uani 1 1 d . . . . .
N2 N 0.3769(3) 0.5431(5) 0.3669(3) 0.0162(8) Uani 1 1 d . . . . .
C1 C 0.5666(4) 0.6664(6) 0.3846(3) 0.0195(10) Uani 1 1 d . . . . .
C2 C 0.4978(4) 0.4988(6) 0.2558(3) 0.0172(10) Uani 1 1 d . . . . .
C3 C 0.4073(4) 0.4252(6) 0.3087(3) 0.0151(9) Uani 1 1 d . . . . .
C4 C 0.2753(4) 0.5432(6) 0.4140(3) 0.0172(10) Uani 1 1 d . . . . .
H4A H 0.277827 0.446030 0.457526 0.021 Uiso 1 1 calc R . . . .
C5 C 0.1644(4) 0.5460(6) 0.3510(3) 0.0163(9) Uani 1 1 d . . . . .
H5 H 0.164271 0.654614 0.315464 0.020 Uiso 1 1 calc R . . . .
C6 C 0.0657(4) 0.5573(7) 0.4007(4) 0.0216(10) Uani 1 1 d . . . . .
H6A H 0.010984 0.469433 0.387344 0.026 Uiso 1 1 calc R . . . .
C7 C 0.0444(4) 0.6719(7) 0.4601(3) 0.0225(10) Uani 1 1 d . . . . .
H7A H -0.022857 0.653745 0.484182 0.027 Uiso 1 1 calc R . . . .
C8 C 0.2170(4) 0.8284(6) 0.4865(4) 0.0231(11) Uani 1 1 d . . . . .
H8 H 0.248109 0.937678 0.504523 0.028 Uiso 1 1 calc R . . . .
C9 C 0.2899(4) 0.7171(6) 0.4605(3) 0.0185(10) Uani 1 1 d . . . . .
C10 C 0.4089(4) 0.7746(7) 0.4664(3) 0.0213(11) Uani 1 1 d . . . . .
H10 H 0.415138 0.903503 0.467441 0.026 Uiso 1 1 calc R . . . .
C11 C 0.4421(4) 0.6990(6) 0.3816(3) 0.0181(10) Uani 1 1 d . . . . .
C12 C 0.7072(4) 0.5490(7) 0.3022(4) 0.0230(11) Uani 1 1 d . . . . .
H12A H 0.727383 0.426499 0.300807 0.034 Uiso 1 1 calc GR . . . .
H12B H 0.755913 0.606812 0.350336 0.034 Uiso 1 1 calc GR . . . .
H12C H 0.716199 0.603035 0.245579 0.034 Uiso 1 1 calc GR . . . .
C13 C 0.4557(4) 0.3365(6) 0.1069(3) 0.0190(10) Uani 1 1 d . . . . .
C14 C 0.3764(4) 0.2056(6) 0.1012(3) 0.0203(10) Uani 1 1 d . . . . .
H14 H 0.378401 0.124320 0.148088 0.024 Uiso 1 1 calc R . . . .
C15 C 0.2946(4) 0.1924(6) 0.0282(3) 0.0190(10) Uani 1 1 d . . . . .
C16 C 0.2940(4) 0.3026(6) -0.0452(3) 0.0209(11) Uani 1 1 d . . . . .
C17 C 0.3785(5) 0.4272(7) -0.0415(4) 0.0221(11) Uani 1 1 d . . . . .
H17 H 0.381352 0.501239 -0.090810 0.027 Uiso 1 1 calc R . . . .
C18 C 0.4575(5) 0.4441(7) 0.0325(4) 0.0226(11) Uani 1 1 d . . . . .
H18 H 0.514060 0.529427 0.033540 0.027 Uiso 1 1 calc R . . . .
C19 C 0.5377(4) 0.3659(6) 0.1901(3) 0.0183(10) Uani 1 1 d . . . . .
H19 H 0.605861 0.417159 0.170371 0.022 Uiso 1 1 calc R . . . .
C20 C 0.1648(4) 0.0375(6) 0.1001(3) 0.0193(10) Uani 1 1 d . . . . .
C21 C 0.1168(4) -0.1249(6) 0.1077(4) 0.0199(10) Uani 1 1 d . . . . .
C22 C 0.0698(4) -0.1628(7) 0.1837(3) 0.0214(10) Uani 1 1 d . . . . .
H22 H 0.033039 -0.270213 0.188461 0.026 Uiso 1 1 calc R . . . .
C23 C 0.0765(4) -0.0439(6) 0.2522(4) 0.0193(10) Uani 1 1 d . . . . .
H23 H 0.048496 -0.073005 0.305372 0.023 Uiso 1 1 calc R . . . .
C24 C 0.1240(4) 0.1175(6) 0.2437(3) 0.0177(10) Uani 1 1 d . . . . .
C25 C 0.1650(4) 0.1595(6) 0.1657(3) 0.0184(10) Uani 1 1 d . . . . .
H25 H 0.193102 0.272161 0.157851 0.022 Uiso 1 1 calc R . . . .
C26 C 0.1366(4) 0.2411(6) 0.3180(3) 0.0185(10) Uani 1 1 d . . . . .
C27 C 0.0841(5) -0.4087(6) 0.0478(4) 0.0292(13) Uani 1 1 d . . . . .
H27A H 0.126704 -0.459723 0.101113 0.044 Uiso 1 1 calc GR . . . .
H27B H 0.096318 -0.476251 -0.004232 0.044 Uiso 1 1 calc GR . . . .
H27C H 0.004352 -0.409223 0.053322 0.044 Uiso 1 1 calc GR . . . .
C29S C 0.1958(5) 0.4994(8) 0.6594(4) 0.0317(13) Uani 1 1 d . . . . .
H29A H 0.155304 0.609360 0.652198 0.047 Uiso 1 1 calc GR . . . .
H29B H 0.143445 0.403818 0.644032 0.047 Uiso 1 1 calc GR . . . .
H29C H 0.253275 0.497370 0.620245 0.047 Uiso 1 1 calc GR . . . .
O12S O 0.7711(3) 0.3122(6) 0.1250(3) 0.0368(11) Uani 1 1 d . . . . .
H12S H 0.765062 0.356390 0.074241 0.055 Uiso 1 1 calc GR . . . .
C28S C 0.8786(5) 0.3405(11) 0.1693(4) 0.0415(16) Uani 1 1 d . . . . .
H28A H 0.933401 0.299359 0.132721 0.062 Uiso 1 1 calc GR . . . .
H28B H 0.888416 0.277687 0.225736 0.062 Uiso 1 1 calc GR . . . .
H28C H 0.889614 0.464382 0.180759 0.062 Uiso 1 1 calc GR . . . .

loop_
_atom_site_aniso_label
_atom_site_aniso_U_11
_atom_site_aniso_U_22
_atom_site_aniso_U_33
_atom_site_aniso_U_23
_atom_site_aniso_U_13
_atom_site_aniso_U_12
S1 0.0297(7) 0.0169(6) 0.0188(6) 0.0032(5) 0.0019(5) 0.0012(5)
S2 0.0334(7) 0.0131(5) 0.0242(7) 0.0025(5) 0.0049(6) 0.0004(5)
O1 0.0253(19) 0.0238(18) 0.0227(19) -0.0064(16) -0.0008(17) -0.0061(15)
O2 0.0191(17) 0.0123(15) 0.0223(19) -0.0013(13) 0.0028(15) -0.0009(13)
O3 0.027(2) 0.024(2) 0.035(2) -0.0077(16) 0.0136(18) 0.0020(15)
O4 0.0253(19) 0.035(2) 0.0195(19) -0.0047(17) 0.0015(16) -0.0009(17)
O5 0.031(2) 0.0179(16) 0.0173(18) -0.0029(14) 0.0059(16) -0.0082(15)
O6 0.031(2) 0.0254(19) 0.020(2) 0.0034(16) 0.0012(18) -0.0066(16)
O7 0.0239(18) 0.0166(17) 0.0230(19) 0.0007(14) 0.0041(16) 0.0051(13)
O8 0.033(2) 0.0138(16) 0.024(2) -0.0030(14) 0.0049(18) -0.0045(15)
O9 0.0288(19) 0.0179(17) 0.0203(18) 0.0011(14) 0.0086(16) 0.0002(14)
O10 0.0206(18) 0.0142(15) 0.0160(18) 0.0005(13) 0.0016(15) -0.0010(13)
O13S 0.057(3) 0.037(2) 0.028(2) 0.011(2) -0.011(2) -0.025(2)
N1 0.017(2) 0.0185(19) 0.016(2) -0.0002(17) 0.0010(18) -0.0020(16)
N2 0.020(2) 0.0117(17) 0.017(2) -0.0022(16) 0.0028(18) -0.0015(15)
C1 0.024(2) 0.015(2) 0.020(2) -0.001(2) 0.004(2) -0.0008(19)
C2 0.020(2) 0.014(2) 0.018(3) 0.0017(18) 0.003(2) -0.0021(18)
C3 0.018(2) 0.013(2) 0.013(2) 0.0008(17) 0.001(2) 0.0024(17)
C4 0.022(2) 0.015(2) 0.014(2) 0.0016(18) 0.003(2) 0.0026(18)
C5 0.023(2) 0.012(2) 0.014(2) -0.0030(18) 0.004(2) -0.0013(18)
C6 0.021(2) 0.018(2) 0.026(3) 0.001(2) 0.005(2) 0.0015(19)
C7 0.027(3) 0.016(2) 0.025(3) -0.001(2) 0.008(2) -0.001(2)
C8 0.029(3) 0.017(2) 0.025(3) -0.001(2) 0.008(2) -0.001(2)
C9 0.024(2) 0.015(2) 0.016(2) -0.0033(18) 0.003(2) -0.0015(18)
C10 0.026(3) 0.018(2) 0.022(3) -0.003(2) 0.007(2) -0.003(2)
C11 0.025(2) 0.012(2) 0.016(2) 0.0019(19) -0.001(2) 0.0001(18)
C12 0.017(2) 0.029(3) 0.023(3) 0.000(2) 0.004(2) -0.001(2)
C13 0.020(2) 0.019(2) 0.020(2) -0.001(2) 0.006(2) 0.0006(19)
C14 0.027(3) 0.016(2) 0.019(2) 0.0004(19) 0.005(2) 0.0025(19)
C15 0.024(2) 0.015(2) 0.019(2) -0.003(2) 0.006(2) -0.0027(19)
C16 0.025(3) 0.020(2) 0.018(3) -0.003(2) 0.003(2) -0.0027(19)
C17 0.028(3) 0.023(2) 0.016(3) 0.001(2) 0.007(2) -0.005(2)
C18 0.025(3) 0.023(3) 0.021(3) 0.002(2) 0.007(2) -0.006(2)
C19 0.022(2) 0.017(2) 0.018(2) 0.000(2) 0.009(2) -0.0010(19)
C20 0.026(3) 0.013(2) 0.018(3) 0.0018(19) 0.002(2) -0.0007(19)
C21 0.021(2) 0.014(2) 0.023(3) -0.001(2) 0.000(2) -0.0017(18)
C22 0.024(2) 0.015(2) 0.024(3) 0.001(2) 0.002(2) -0.0049(19)
C23 0.021(3) 0.014(2) 0.022(3) 0.0030(19) 0.003(2) -0.0007(18)
C24 0.018(2) 0.015(2) 0.019(3) 0.0041(18) 0.001(2) 0.0007(17)
C25 0.019(2) 0.016(2) 0.019(2) 0.004(2) 0.001(2) 0.0010(19)
C26 0.016(2) 0.015(2) 0.024(3) 0.0023(19) 0.004(2) 0.0014(17)
C27 0.041(3) 0.013(2) 0.033(3) -0.003(2) 0.002(3) -0.008(2)
C29S 0.041(4) 0.030(3) 0.024(3) 0.001(2) 0.007(3) -0.001(3)
O12S 0.033(2) 0.046(3) 0.033(2) 0.008(2) 0.012(2) 0.0025(19)
C28S 0.030(3) 0.065(4) 0.030(3) 0.014(3) 0.007(3) 0.009(3)

loop_
_atom_type_symbol
_atom_type_description
_atom_type_scat_dispersion_real
_atom_type_scat_dispersion_imag
_atom_type_scat_source
C C 0.0033 0.0016 'International Tables Vol C Tables 4.2.6.8 and 6.1.1.4'
H H 0.0000 0.0000 'International Tables Vol C Tables 4.2.6.8 and 6.1.1.4'
N N 0.0061 0.0033 'International Tables Vol C Tables 4.2.6.8 and 6.1.1.4'
O O 0.0106 0.0060 'International Tables Vol C Tables 4.2.6.8 and 6.1.1.4'
S S 0.1246 0.1234 'International Tables Vol C Tables 4.2.6.8 and 6.1.1.4'

loop_
_geom_angle_atom_site_label_1
_geom_angle_atom_site_label_2
_geom_angle_atom_site_label_3
_geom_angle
_geom_angle_site_symmetry_1
_geom_angle_site_symmetry_3
_geom_angle_publ_flag
C2 S1 S2 98.28(16) . . ?
C11 S2 S1 96.24(16) . . ?
C8 O3 C7 122.1(4) . . ?
C20 O5 C15 116.0(4) . . ?
C21 O8 C27 117.0(4) . . ?
C26 O10 C5 119.3(4) . . ?
C1 N1 C2 117.6(4) . . ?
C1 N1 C12 118.8(4) . . ?
C2 N1 C12 123.0(4) . . ?
C3 N2 C4 128.8(4) . . ?
C3 N2 C11 118.0(4) . . ?
C11 N2 C4 113.0(4) . . ?
O1 C1 N1 124.8(5) . . ?
O1 C1 C11 122.1(4) . . ?
N1 C1 C11 113.1(4) . . ?
N1 C2 S1 113.0(3) . . ?
N1 C2 C3 109.3(4) . . ?
N1 C2 C19 111.4(4) . . ?
C3 C2 S1 102.2(3) . . ?
C3 C2 C19 113.4(4) . . ?
C19 C2 S1 107.2(3) . . ?
O2 C3 N2 125.2(4) . . ?
O2 C3 C2 123.1(4) . . ?
N2 C3 C2 111.7(4) . . ?
N2 C4 C5 113.5(4) . . ?
N2 C4 C9 100.1(4) . . ?
C9 C4 C5 108.2(4) . . ?
O10 C5 C4 114.8(4) . . ?
O10 C5 C6 110.2(4) . . ?
C6 C5 C4 111.8(4) . . ?
C7 C6 C5 129.2(5) . . ?
C6 C7 O3 129.2(5) . . ?
C9 C8 O3 131.6(5) . . ?
C8 C9 C4 132.4(5) . . ?
C8 C9 C10 117.5(4) . . ?
C10 C9 C4 109.7(4) . . ?
O4 C10 C9 108.2(4) . . ?
O4 C10 C11 111.8(4) . . ?
C9 C10 C11 101.8(4) . . ?
N2 C11 S2 111.8(3) . . ?
N2 C11 C1 112.5(4) . . ?
N2 C11 C10 104.3(4) . . ?
C1 C11 S2 102.8(3) . . ?
C1 C11 C10 114.8(4) . . ?
C10 C11 S2 110.7(3) . . ?
C14 C13 C18 118.1(5) . . ?
C14 C13 C19 121.7(4) . . ?
C18 C13 C19 120.1(4) . . ?
C15 C14 C13 120.8(5) . . ?
O5 C15 C16 117.1(5) . . ?
C14 C15 O5 121.8(4) . . ?
C14 C15 C16 121.1(5) . . ?
O6 C16 C15 118.1(4) . . ?
O6 C16 C17 124.2(5) . . ?
C17 C16 C15 117.7(5) . . ?
C18 C17 C16 121.0(5) . . ?
C17 C18 C13 121.0(5) . . ?
O7 C19 C2 108.9(4) . . ?
O7 C19 C13 114.6(4) . . ?
C13 C19 C2 114.3(4) . . ?
O5 C20 C21 116.0(4) . . ?
C25 C20 O5 123.1(4) . . ?
C25 C20 C21 120.9(5) . . ?
O8 C21 C20 115.4(4) . . ?
O8 C21 C22 125.7(4) . . ?
C22 C21 C20 118.9(5) . . ?
C23 C22 C21 120.0(5) . . ?
C22 C23 C24 120.4(5) . . ?
C23 C24 C25 119.5(5) . . ?
C23 C24 C26 120.7(5) . . ?
C25 C24 C26 119.7(4) . . ?
C20 C25 C24 119.9(4) . . ?
O9 C26 O10 123.6(5) . . ?
O9 C26 C24 125.8(4) . . ?
O10 C26 C24 110.5(4) . . ?

loop_
_geom_bond_atom_site_label_1
_geom_bond_atom_site_label_2
_geom_bond_distance
_geom_bond_site_symmetry_2
_geom_bond_publ_flag
S1 S2 2.0866(18) . ?
S1 C2 1.893(5) . ?
S2 C11 1.872(5) . ?
O1 C1 1.233(6) . ?
O2 C3 1.224(6) . ?
O3 C7 1.372(6) . ?
O3 C8 1.368(6) . ?
O4 C10 1.412(7) . ?
O5 C15 1.396(6) . ?
O5 C20 1.396(6) . ?
O6 C16 1.359(7) . ?
O7 C19 1.424(6) . ?
O8 C21 1.360(6) . ?
O8 C27 1.441(6) . ?
O9 C26 1.215(6) . ?
O10 C5 1.448(6) . ?
O10 C26 1.363(6) . ?
O13S C29S 1.413(7) . ?
N1 C1 1.359(6) . ?
N1 C2 1.446(6) . ?
N1 C12 1.467(6) . ?
N2 C3 1.360(6) . ?
N2 C4 1.512(6) . ?
N2 C11 1.441(6) . ?
C1 C11 1.521(7) . ?
C2 C3 1.559(7) . ?
C2 C19 1.561(6) . ?
C4 C5 1.533(7) . ?
C4 C9 1.519(7) . ?
C5 C6 1.507(7) . ?
C6 C7 1.320(7) . ?
C8 C9 1.334(7) . ?
C9 C10 1.497(7) . ?
C10 C11 1.526(7) . ?
C13 C14 1.389(7) . ?
C13 C18 1.410(7) . ?
C13 C19 1.510(7) . ?
C14 C15 1.382(7) . ?
C15 C16 1.406(7) . ?
C16 C17 1.401(7) . ?
C17 C18 1.374(8) . ?
C20 C21 1.397(7) . ?
C20 C25 1.375(7) . ?
C21 C22 1.395(7) . ?
C22 C23 1.386(7) . ?
C23 C24 1.389(6) . ?
C24 C25 1.392(7) . ?
C24 C26 1.473(7) . ?
O12S C28S 1.393(8) . ?
